data_1511704
loop_
_publ_author_name
'Nowogrocki, G.'
'Penin, N.'
'Touboul, M.'
'Seguin, L.'

_publ_section_title
;
 Synthesis and crystal structure of three M M' B9 O15 borates (M = Ba, Sr
 and M' = Li; M = Ba and M' = Na)
;
_journal_name_full 'International Journal of Inorganic Materials'
_journal_page_first 1015
_journal_page_last 1023
_journal_paper_doi 10.1016/S1466-6049(01)00078-2
_journal_volume 3
_journal_year 2001
_chemical_formula_sum 'B9 Ba Na O15'
_chemical_name_systematic 'Ba Na (B9 O15)'
_space_group_IT_number 161
_symmetry_space_group_name_Hall 'R 3 -2"c'
_symmetry_space_group_name_H-M 'R 3 c :H'
_cell_angle_alpha 90
_cell_angle_beta 90
_cell_angle_gamma 120
_cell_formula_units_Z 6
_cell_length_a 11.0933
_cell_length_b 11.0933
_cell_length_c 17.392
_cell_volume 1853.539
_citation_journal_id_ASTM IJIMCR
_cod_data_source_file boron4-x_368.cif
_cod_data_source_block B9Ba1Na1O15
_cod_original_formula_sum 'B9 Ba1 Na1 O15'
_cod_database_code 1511704

loop_
_symmetry_equiv_pos_as_xyz
x,y,z
-y,x-y,z
-x+y,-x,z
-y,-x,z+1/2
x,x-y,z+1/2
-x+y,y,z+1/2
x+2/3,y+1/3,z+1/3
-y+2/3,x-y+1/3,z+1/3
-x+y+2/3,-x+1/3,z+1/3
-y+2/3,-x+1/3,z+5/6
x+2/3,x-y+1/3,z+5/6
-x+y+2/3,y+1/3,z+5/6
x+1/3,y+2/3,z+2/3
-y+1/3,x-y+2/3,z+2/3
-x+y+1/3,-x+2/3,z+2/3
-y+1/3,-x+2/3,z+7/6
x+1/3,x-y+2/3,z+7/6
-x+y+1/3,y+2/3,z+7/6

loop_
_atom_site_label
_atom_site_type_symbol
_atom_site_fract_x
_atom_site_fract_y
_atom_site_fract_z
_atom_site_occupancy
_atom_site_U_iso_or_equiv
O3 O-2 0.2037 0.4286 0.067 1 0.0
Ba1 Ba+2 0 0 0 1 0.0
Na1 Na+1 0 0 0.2203 1 0.0
B3 B+3 0.2261 0.331 0.1224 1 0.0
O2 O-2 0.2565 0.2443 0.0589 1 0.0
B1 B+3 0.3859 0.2641 0.0538 1 0.0
B2 B+3 0.4511 0.3965 0.1714 1 0.0
O1 O-2 0.4809 0.329 0.1142 1 0.0
O4 O-2 0.3405 0.4155 0.1626 1 0.0
O5 O-2 0.107 0.2334 0.159 1 0.0
